data_9005846
loop_
_publ_author_name
'Hazen, R. M.'

_publ_section_title
;
 High-pressure crystal chemistry of chrysoberyl, Al2BeO4:
 insights on the origin of olivine elastic anisotropy
 Sample: P = 1 bar
;
_journal_name_full 'Physics and Chemistry of Minerals'
_journal_page_first 13
_journal_page_last 20
_journal_volume 14
_journal_year 1987
_chemical_formula_sum 'Al2 Be O4'
_chemical_name_mineral Chrysoberyl
_space_group_IT_number 62
_symmetry_space_group_name_Hall '-P 2c 2ab'
_symmetry_space_group_name_H-M 'P b n m'
_cell_angle_alpha 90
_cell_angle_beta 90
_cell_angle_gamma 90
_cell_length_a 4.428
_cell_length_b 9.415
_cell_length_c 5.481
_cell_formula_units_Z 4
_cell_volume 228.501
_database_code_amcsd 0007428
_diffrn_ambient_pressure 100
_exptl_crystal_density_diffrn 3.691
_cod_database_code 9005846

loop_
_space_group_symop_operation_xyz
x,y,z
x,y,1/2-z
-x,-y,1/2+z
1/2+x,1/2-y,1/2+z
1/2-x,1/2+y,1/2-z
1/2-x,1/2+y,z
1/2+x,1/2-y,-z
-x,-y,-z

loop_
_atom_site_aniso_label
_atom_site_aniso_U_11
_atom_site_aniso_U_22
_atom_site_aniso_U_33
_atom_site_aniso_U_12
_atom_site_aniso_U_13
_atom_site_aniso_U_23
Al1 0.00695 0.00719 0.00654 0.00042 0.00074 0.00000
Al2 0.00467 0.00449 0.00472 0.00253 0.00000 0.00000
Be 0.00983 0.01168 0.00837 0.00063 0.00000 0.00000
O1 0.00924 0.00494 0.00807 0.00021 0.00000 0.00000
O2 0.00914 0.00674 0.00837 -0.00169 0.00000 0.00000
O3 0.00556 0.00808 0.00487 0.00127 0.00111 0.00000

loop_
_atom_site_label
_atom_site_fract_x
_atom_site_fract_y
_atom_site_fract_z
_atom_site_U_iso_or_equiv
Al1 0.00000 0.00000 0.00000 0.00697
Al2 0.99420 0.27290 0.25000 0.00469
Be 0.43280 0.09300 0.25000 0.01013
O1 0.78990 0.09050 0.25000 0.00735
O2 0.24190 0.43300 0.25000 0.00811
O3 0.25690 0.16280 0.01540 0.00621

loop_
_cod_related_entry_id
_cod_related_entry_database
_cod_related_entry_code
1 AMCSD 0007428
